data_7107545
loop_
_publ_author_name
'Juan Diwu'
'Thomas Albrecht-Schmitt'

_publ_section_title
;
 Chiral Uranium Phosphonates Constructed from Achiral Units with High
 Porosity Frameworks
;
_journal_name_full Chem.Commun.
_journal_page_first 3827
_journal_paper_doi 10.1039/c2cc30519d
_journal_volume 48
_journal_year 2012
_chemical_formula_moiety UO2[CH2(PO3)2].(C2H4N2H6)(H2O)
_chemical_formula_sum 'C H0 O8 P2 U'
_chemical_formula_weight 439.98
_chemical_name_common 'uranium methylenediphosphonate'
_chemical_name_systematic
;
?
;
_space_group_IT_number 152
_symmetry_cell_setting trigonal
_symmetry_space_group_name_Hall 'P 31 2"'
_symmetry_space_group_name_H-M 'P 31 2 1'
_atom_sites_solution_hydrogens constr
_atom_sites_solution_primary direct
_atom_sites_solution_secondary difmap
_audit_creation_method SHELXL-97
_cell_angle_alpha 90.00
_cell_angle_beta 90.00
_cell_angle_gamma 120.00
_cell_formula_units_Z 6
_cell_length_a 11.883(2)
_cell_length_b 11.883(2)
_cell_length_c 18.066(3)
_cell_measurement_reflns_used 5744
_cell_measurement_temperature 100(2)
_cell_measurement_theta_max 25.99
_cell_measurement_theta_min 2.28
_cell_volume 2209.2(6)
_computing_cell_refinement 'Bruker SAINT'
_computing_data_collection 'Bruker APEX2'
_computing_data_reduction 'Bruker SAINT'
_computing_molecular_graphics 'Bruker SHELXTL'
_computing_publication_material 'Bruker SHELXTL'
_computing_structure_refinement 'SHELXL-97 (Sheldrick, 2008)'
_computing_structure_solution 'SHELXS-97 (Sheldrick, 2008)'
_diffrn_ambient_temperature 100(2)
_diffrn_detector_area_resol_mean 0
_diffrn_measured_fraction_theta_full 0.999
_diffrn_measured_fraction_theta_max 0.999
_diffrn_measurement_device_type 'Bruker APEXII'
_diffrn_measurement_method '0.3 wide w/ exposures'
_diffrn_radiation_monochromator 'Quazar optics'
_diffrn_radiation_source 'Imus microdocused'
_diffrn_radiation_type MoK\a
_diffrn_radiation_wavelength 0.71073
_diffrn_reflns_av_R_equivalents 0.1190
_diffrn_reflns_av_sigmaI/netI 0.0758
_diffrn_reflns_limit_h_max 15
_diffrn_reflns_limit_h_min -15
_diffrn_reflns_limit_k_max 15
_diffrn_reflns_limit_k_min -15
_diffrn_reflns_limit_l_max 23
_diffrn_reflns_limit_l_min -23
_diffrn_reflns_number 26086
_diffrn_reflns_theta_full 27.58
_diffrn_reflns_theta_max 27.58
_diffrn_reflns_theta_min 1.98
_exptl_absorpt_coefficient_mu 11.241
_exptl_absorpt_correction_T_max 0.799
_exptl_absorpt_correction_T_min 0.764
_exptl_absorpt_correction_type numerical
_exptl_absorpt_process_details shelxprep
_exptl_crystal_colour yellow
_exptl_crystal_density_diffrn 1.984
_exptl_crystal_density_meas ?
_exptl_crystal_density_method 'not measured'
_exptl_crystal_description primatic
_exptl_crystal_F_000 1152
_exptl_crystal_size_max 0.080
_exptl_crystal_size_mid 0.020
_exptl_crystal_size_min 0.020
_platon_squeeze_details
;
;
_refine_diff_density_max 0.684
_refine_diff_density_min -0.702
_refine_diff_density_rms 0.134
_refine_ls_abs_structure_details 'Flack H D (1983), Acta Cryst. A39, 876-881'
_refine_ls_abs_structure_Flack 0.009(11)
_refine_ls_extinction_method none
_refine_ls_goodness_of_fit_ref 0.887
_refine_ls_hydrogen_treatment mixed
_refine_ls_matrix_type full
_refine_ls_number_parameters 109
_refine_ls_number_reflns 3413
_refine_ls_number_restraints 0
_refine_ls_restrained_S_all 0.887
_refine_ls_R_factor_all 0.0498
_refine_ls_R_factor_gt 0.0355
_refine_ls_shift/su_max 0.000
_refine_ls_shift/su_mean 0.000
_refine_ls_structure_factor_coef Fsqd
_refine_ls_weighting_details 'calc w=1/[\s^2^(Fo^2^)+(0.0245P)^2^+0.0000P] where P=(Fo^2^+2Fc^2^)/3'
_refine_ls_weighting_scheme calc
_refine_ls_wR_factor_gt 0.0652
_refine_ls_wR_factor_ref 0.0683
_reflns_number_gt 2692
_reflns_number_total 3413
_reflns_threshold_expression >2sigma(I)
_cod_data_source_file c2cc30519d.txt
_cod_data_source_block UC1P2N-1
_cod_depositor_comments
;
The following automatic conversions were performed:

'_chemical_melting_point' value 'n/a' was changed to '?' - the value
is undefined or not given.

Automatic conversion script
Id: cif_fix_values 1715 2011-07-08 13:25:40Z adriana 

The following automatic conversions were performed:

'_exptl_crystal_density_meas' value 'n/a' was changed to '?' - the
value is perceived as not measured.

Automatic conversion script
Id: cif_fix_values 3008 2015-01-20 13:52:24Z robertas 
;
_cod_original_cell_volume 2209.3(7)
_cod_original_sg_symbol_H-M P3(1)21
_cod_database_code 7107545

loop_
_symmetry_equiv_pos_as_xyz
'x, y, z'
'-y, x-y, z+1/3'
'-x+y, -x, z+2/3'
'y, x, -z'
'x-y, -y, -z+2/3'
'-x, -x+y, -z+1/3'

loop_
_atom_site_label
_atom_site_type_symbol
_atom_site_fract_x
_atom_site_fract_y
_atom_site_fract_z
_atom_site_U_iso_or_equiv
_atom_site_adp_type
_atom_site_occupancy
_atom_site_symmetry_multiplicity
_atom_site_calc_flag
_atom_site_refinement_flags
U1 U 0.14348(3) 0.58572(3) 0.042278(17) 0.03020(9) Uani 1 1 d .
P1 P 0.4871(3) 0.8240(3) 0.03114(12) 0.0357(6) Uani 1 1 d .
P2 P 0.1758(2) 0.5146(2) 0.23389(11) 0.0300(5) Uani 1 1 d .
O4 O 0.2118(5) 0.7347(6) -0.0592(3) 0.0316(12) Uani 1 1 d .
O7 O 0.0909(5) 0.6736(6) 0.0955(3) 0.0334(14) Uani 1 1 d .
O6 O 0.2064(6) 0.5209(6) 0.1513(3) 0.0336(14) Uani 1 1 d .
O5 O -0.0344(5) 0.3866(5) 0.0819(3) 0.0284(14) Uani 1 1 d .
O3 O -0.0311(6) 0.5355(5) -0.0396(3) 0.0326(15) Uani 1 1 d .
O8 O 0.1991(6) 0.4969(6) -0.0097(3) 0.0384(16) Uani 1 1 d .
O2 O 0.3565(6) 0.7439(6) 0.0694(3) 0.0430(17) Uani 1 1 d .
O1 O 0.5848(7) 0.7886(8) 0.0599(4) 0.065(2) Uani 1 1 d .
C1 C 0.4556(8) 0.7843(9) -0.0662(4) 0.034(2) Uani 1 1 d .
H1A H 0.5373 0.8332 -0.0946 0.040 Uiso 1 1 calc R
H1B H 0.4227 0.6904 -0.0734 0.040 Uiso 1 1 calc R

loop_
_atom_site_aniso_label
_atom_site_aniso_U_11
_atom_site_aniso_U_22
_atom_site_aniso_U_33
_atom_site_aniso_U_23
_atom_site_aniso_U_13
_atom_site_aniso_U_12
U1 0.0361(2) 0.0355(2) 0.01497(12) 0.00162(15) 0.00219(15) 0.01489(18)
P1 0.0325(14) 0.0441(16) 0.0258(12) 0.0066(12) -0.0034(11) 0.0157(12)
P2 0.0370(14) 0.0410(15) 0.0148(10) -0.0005(10) -0.0018(9) 0.0216(13)
O4 0.029(3) 0.035(3) 0.024(3) 0.003(3) -0.001(3) 0.011(3)
O7 0.039(4) 0.046(4) 0.019(3) 0.004(3) -0.005(2) 0.023(3)
O6 0.046(4) 0.044(4) 0.017(3) 0.008(3) 0.008(3) 0.028(3)
O5 0.025(3) 0.028(3) 0.020(3) 0.009(2) 0.008(2) 0.005(3)
O3 0.034(4) 0.028(4) 0.025(3) 0.003(3) -0.006(3) 0.007(3)
O8 0.034(4) 0.056(4) 0.018(3) 0.003(3) 0.007(3) 0.017(3)
O2 0.039(4) 0.047(4) 0.022(3) 0.009(3) 0.002(3) 0.006(3)
O1 0.066(5) 0.103(7) 0.049(4) 0.010(4) -0.014(4) 0.061(5)
C1 0.033(5) 0.038(6) 0.029(5) -0.008(4) -0.001(4) 0.017(5)

loop_
_atom_type_symbol
_atom_type_description
_atom_type_scat_dispersion_real
_atom_type_scat_dispersion_imag
_atom_type_scat_source
C C 0.0033 0.0016 'International Tables Vol C Tables 4.2.6.8 and 6.1.1.4'
H H 0.0000 0.0000 'International Tables Vol C Tables 4.2.6.8 and 6.1.1.4'
O O 0.0106 0.0060 'International Tables Vol C Tables 4.2.6.8 and 6.1.1.4'
P P 0.1023 0.0942 'International Tables Vol C Tables 4.2.6.8 and 6.1.1.4'
U U -9.6767 9.6646 'International Tables Vol C Tables 4.2.6.8 and 6.1.1.4'

loop_
_geom_angle_atom_site_label_1
_geom_angle_atom_site_label_2
_geom_angle_atom_site_label_3
_geom_angle
_geom_angle_site_symmetry_1
_geom_angle_site_symmetry_3
O7 U1 O8 178.6(2) . .
O7 U1 O2 88.4(2) . .
O8 U1 O2 90.8(3) . .
O7 U1 O5 91.4(2) . .
O8 U1 O5 88.7(2) . .
O2 U1 O5 144.28(18) . .
O7 U1 O6 90.1(2) . .
O8 U1 O6 88.5(2) . .
O2 U1 O6 72.2(2) . .
O5 U1 O6 72.0(2) . .
O7 U1 O3 88.0(2) . .
O8 U1 O3 93.4(2) . .
O2 U1 O3 142.80(19) . .
O5 U1 O3 72.82(19) . .
O6 U1 O3 144.8(2) . .
O7 U1 O4 94.0(2) . .
O8 U1 O4 86.8(2) . .
O2 U1 O4 74.59(19) . .
O5 U1 O4 140.96(17) . .
O6 U1 O4 146.4(2) . .
O3 U1 O4 68.77(18) . .
O1 P1 O2 110.8(4) . .
O1 P1 O3 111.8(4) . 4_565
O2 P1 O3 110.6(4) . 4_565
O1 P1 C1 110.4(4) . .
O2 P1 C1 105.3(4) . .
O3 P1 C1 107.7(4) 4_565 .
O5 P2 O4 111.4(3) 6 2_665
O5 P2 O6 112.9(3) 6 .
O4 P2 O6 107.2(3) 2_665 .
O5 P2 C1 108.4(4) 6 2_665
O4 P2 C1 106.5(4) 2_665 2_665
O6 P2 C1 110.2(4) . 2_665
P2 O4 U1 137.0(3) 3_564 .
P2 O6 U1 136.2(3) . .
P2 O5 U1 135.1(3) 6 .
P1 O3 U1 135.5(3) 4_455 .
P1 O2 U1 140.1(3) . .
P2 C1 P1 110.2(4) 3_564 .

loop_
_geom_bond_atom_site_label_1
_geom_bond_atom_site_label_2
_geom_bond_distance
_geom_bond_site_symmetry_2
U1 O7 1.748(6) .
U1 O8 1.769(6) .
U1 O2 2.328(6) .
U1 O5 2.362(5) .
U1 O6 2.368(5) .
U1 O3 2.369(5) .
U1 O4 2.391(5) .
P1 O1 1.512(7) .
P1 O2 1.522(6) .
P1 O3 1.525(6) 4_565
P1 C1 1.811(8) .
P2 O5 1.514(6) 6
P2 O4 1.527(6) 2_665
P2 O6 1.529(5) .
P2 C1 1.780(9) 2_665
O4 P2 1.527(6) 3_564
O5 P2 1.514(6) 6
O3 P1 1.525(6) 4_455
C1 P2 1.780(9) 3_564

loop_
_platon_squeeze_void_nr
_platon_squeeze_void_average_x
_platon_squeeze_void_average_y
_platon_squeeze_void_average_z
_platon_squeeze_void_volume
_platon_squeeze_void_count_electrons
_platon_squeeze_void_content
1 -0.013 -0.008 -0.002 1229 556 ' '
